data_8107427
loop_
_publ_author_name
'Sun, Shixiong'
'Zhao, Benbo'
'Deng, Ping'
'Cheng, Yuan'

_publ_section_title
;
 Crystal structure of 1-(4-methoxyphenyl)-2-phenoxyethan-1-one, C15H14O3
;
_journal_issue 2
_journal_name_full 'Zeitschrift f\"ur Kristallographie - New Crystal Structures'
_journal_page_first 317
_journal_page_last 318
_journal_paper_doi 10.1515/ncrs-2022-0595
_journal_volume 238
_journal_year 2023
_chemical_formula_moiety 'C15 H14 O3'
_chemical_formula_sum 'C15 H14 O3'
_chemical_formula_weight 242.26
_space_group_crystal_system monoclinic
_space_group_IT_number 14
_space_group_name_Hall '-P 2ybc'
_space_group_name_H-M_alt 'P 1 21/c 1'
_atom_sites_solution_hydrogens geom
_atom_sites_solution_primary dual
_cell_angle_alpha 90
_cell_angle_beta 101.128(3)
_cell_angle_gamma 90
_cell_formula_units_Z 4
_cell_length_a 5.5859(10)
_cell_length_b 24.818(4)
_cell_length_c 9.3393(15)
_cell_measurement_reflns_used 2519
_cell_measurement_temperature 296(2)
_cell_measurement_theta_max 27.06
_cell_measurement_theta_min 2.37
_cell_volume 1270.4(4)
_computing_cell_refinement 'SAINT v8.34A (Bruker, 2013)'
_computing_data_reduction 'SAINT v8.34A (Bruker, 2013)'
_computing_molecular_graphics 'Olex2 (Dolomanov et al., 2009)'
_computing_publication_material 'Olex2 (Dolomanov et al., 2009)'
_computing_structure_refinement 'ShelXL (Sheldrick, 2015)'
_computing_structure_solution 'ShelXT (Sheldrick, 2015)'
_diffrn_ambient_temperature 296.15
_diffrn_measured_fraction_theta_full 1.000
_diffrn_measured_fraction_theta_max 1.000
_diffrn_measurement_device_type 'CCD area detector'
_diffrn_measurement_method 'phi and omega scans'
_diffrn_radiation_monochromator graphite
_diffrn_radiation_type MoK\a
_diffrn_radiation_wavelength 0.71073
_diffrn_reflns_av_R_equivalents 0.0187
_diffrn_reflns_av_unetI/netI 0.0216
_diffrn_reflns_Laue_measured_fraction_full 1.000
_diffrn_reflns_Laue_measured_fraction_max 1.000
_diffrn_reflns_limit_h_max 6
_diffrn_reflns_limit_h_min -6
_diffrn_reflns_limit_k_max 25
_diffrn_reflns_limit_k_min -29
_diffrn_reflns_limit_l_max 11
_diffrn_reflns_limit_l_min -10
_diffrn_reflns_number 6422
_diffrn_reflns_point_group_measured_fraction_full 1.000
_diffrn_reflns_point_group_measured_fraction_max 1.000
_diffrn_reflns_theta_full 24.998
_diffrn_reflns_theta_max 24.998
_diffrn_reflns_theta_min 1.641
_exptl_absorpt_coefficient_mu 0.088
_exptl_absorpt_correction_T_max 0.7456
_exptl_absorpt_correction_T_min 0.6644
_exptl_absorpt_correction_type none
_exptl_absorpt_process_details
;
SADABS-2014/5 (Bruker,2014/5) was used for absorption correction.
wR2(int) was 0.1015 before and 0.0346 after correction.
The Ratio of minimum to maximum transmission is 0.8911.
The \l/2 correction factor is 0.00150.
;
_exptl_crystal_density_diffrn 1.267
_exptl_crystal_density_meas .
_exptl_crystal_description plate
_exptl_crystal_F_000 512
_exptl_crystal_size_max 0.11
_exptl_crystal_size_mid 0.1
_exptl_crystal_size_min 0.09
_refine_diff_density_max 0.155
_refine_diff_density_min -0.177
_refine_diff_density_rms 0.059
_refine_ls_extinction_coef .
_refine_ls_extinction_method none
_refine_ls_goodness_of_fit_ref 1.114
_refine_ls_hydrogen_treatment constr
_refine_ls_matrix_type full
_refine_ls_number_parameters 164
_refine_ls_number_reflns 2238
_refine_ls_number_restraints 0
_refine_ls_restrained_S_all 1.114
_refine_ls_R_factor_all 0.0629
_refine_ls_R_factor_gt 0.0410
_refine_ls_shift/su_max 0.000
_refine_ls_shift/su_mean 0.000
_refine_ls_structure_factor_coef Fsqd
_refine_ls_weighting_details 'w=1/[\s^2^(Fo^2^)+(0.0723P)^2^+0.1427P] where P=(Fo^2^+2Fc^2^)/3'
_refine_ls_weighting_scheme calc
_refine_ls_wR_factor_gt 0.1152
_refine_ls_wR_factor_ref 0.1394
_reflns_Friedel_coverage 0.000
_reflns_Friedel_fraction_full .
_reflns_Friedel_fraction_max .
_reflns_number_gt 1654
_reflns_number_total 2238
_reflns_threshold_expression 'I > 2\s(I)'
_cod_data_source_file suppl_j_ncrs-2022-0595_suppl.cif
_cod_data_source_block 1
_cod_database_code 8107427
_shelx_space_group_comment
;
The symmetry employed for this shelxl refinement is uniquely defined
by the following loop, which should always be used as a source of
symmetry information in preference to the above space-group names.
They are only intended as comments.
;
_shelx_estimated_absorpt_t_max 0.992
_shelx_estimated_absorpt_t_min 0.990
_olex2_refinement_description
;
1. Fixed Uiso
 At 1.2 times of:
  All C(H) groups, All C(H,H) groups
 At 1.5 times of:
  All C(H,H,H) groups
2.a Secondary CH2 refined with riding coordinates:
 C7(H7A,H7B)
2.b Aromatic/amide H refined with riding coordinates:
 C1(H1), C2(H2), C3(H3), C4(H4), C5(H5), C10(H10), C11(H11), C13(H13), C14(H14)
2.c Idealised Me refined as rotating group:
 C15(H15A,H15B,H15C)
;
_olex2_submission_special_instructions 'No special instructions were received'

loop_
_space_group_symop_operation_xyz
'x, y, z'
'-x, y+1/2, -z+1/2'
'-x, -y, -z'
'x, -y-1/2, z-1/2'

loop_
_atom_site_label
_atom_site_type_symbol
_atom_site_fract_x
_atom_site_fract_y
_atom_site_fract_z
_atom_site_U_iso_or_equiv
_atom_site_adp_type
_atom_site_occupancy
_atom_site_site_symmetry_order
_atom_site_calc_flag
_atom_site_refinement_flags_posn
_atom_site_refinement_flags_adp
_atom_site_refinement_flags_occupancy
_atom_site_disorder_assembly
_atom_site_disorder_group
O1 O 0.1146(3) 0.21897(6) 0.37365(17) 0.0679(5) Uani 1 1 d . . . . .
O2 O 0.5252(3) 0.25338(6) 0.54377(15) 0.0743(5) Uani 1 1 d . . . . .
O3 O 1.0305(3) 0.45265(6) 0.30063(17) 0.0743(5) Uani 1 1 d . . . . .
C1 C 0.3987(4) 0.15403(7) 0.3038(2) 0.0571(5) Uani 1 1 d . . . . .
H1 H 0.4855 0.1804 0.2649 0.069 Uiso 1 1 calc R . . . .
C2 C 0.4640(4) 0.10018(9) 0.2986(2) 0.0711(6) Uani 1 1 d . . . . .
H2 H 0.5943 0.0907 0.2551 0.085 Uiso 1 1 calc R . . . .
C3 C 0.3401(6) 0.06109(10) 0.3564(3) 0.0903(9) Uani 1 1 d . . . . .
H3 H 0.3845 0.0251 0.3518 0.108 Uiso 1 1 calc R . . . .
C4 C 0.1504(6) 0.07529(11) 0.4209(3) 0.0981(10) Uani 1 1 d . . . . .
H4 H 0.0662 0.0487 0.4610 0.118 Uiso 1 1 calc R . . . .
C5 C 0.0811(4) 0.12833(10) 0.4277(3) 0.0776(7) Uani 1 1 d . . . . .
H5 H -0.0479 0.1374 0.4728 0.093 Uiso 1 1 calc R . . . .
C6 C 0.2043(4) 0.16796(8) 0.3672(2) 0.0537(5) Uani 1 1 d . . . . .
C7 C 0.2403(4) 0.26231(7) 0.3223(2) 0.0548(5) Uani 1 1 d . . . . .
H7A H 0.1327 0.2933 0.3044 0.066 Uiso 1 1 calc R . . . .
H7B H 0.2841 0.2522 0.2304 0.066 Uiso 1 1 calc R . . . .
C8 C 0.4683(4) 0.27776(7) 0.4295(2) 0.0493(5) Uani 1 1 d . . . . .
C9 C 0.6146(3) 0.32386(6) 0.39454(18) 0.0431(4) Uani 1 1 d . . . . .
C10 C 0.5666(4) 0.35008(7) 0.2603(2) 0.0504(5) Uani 1 1 d . . . . .
H10 H 0.4376 0.3387 0.1883 0.060 Uiso 1 1 calc R . . . .
C11 C 0.7089(4) 0.39279(7) 0.2334(2) 0.0559(5) Uani 1 1 d . . . . .
H11 H 0.6748 0.4101 0.1434 0.067 Uiso 1 1 calc R . . . .
C12 C 0.9021(4) 0.41018(7) 0.3388(2) 0.0505(5) Uani 1 1 d . . . . .
C13 C 0.9522(4) 0.38463(7) 0.4725(2) 0.0547(5) Uani 1 1 d . . . . .
H13 H 1.0814 0.3962 0.5443 0.066 Uiso 1 1 calc R . . . .
C14 C 0.8095(4) 0.34197(7) 0.4987(2) 0.0524(5) Uani 1 1 d . . . . .
H14 H 0.8446 0.3248 0.5888 0.063 Uiso 1 1 calc R . . . .
C15 C 1.2437(4) 0.46947(9) 0.4003(3) 0.0830(8) Uani 1 1 d . . . . .
H15A H 1.3190 0.4988 0.3586 0.125 Uiso 1 1 calc GR . . . .
H15B H 1.3561 0.4399 0.4197 0.125 Uiso 1 1 calc GR . . . .
H15C H 1.1994 0.4810 0.4898 0.125 Uiso 1 1 calc GR . . . .

loop_
_atom_site_aniso_label
_atom_site_aniso_U_11
_atom_site_aniso_U_22
_atom_site_aniso_U_33
_atom_site_aniso_U_23
_atom_site_aniso_U_13
_atom_site_aniso_U_12
O1 0.0577(10) 0.0667(9) 0.0864(11) -0.0057(7) 0.0314(8) -0.0103(7)
O2 0.1078(13) 0.0679(9) 0.0462(9) 0.0085(7) 0.0129(8) -0.0219(8)
O3 0.0827(11) 0.0539(8) 0.0863(11) 0.0092(7) 0.0164(9) -0.0158(7)
C1 0.0593(13) 0.0517(11) 0.0588(12) -0.0036(9) 0.0077(10) -0.0100(9)
C2 0.0739(16) 0.0571(13) 0.0731(15) -0.0065(11) -0.0085(12) -0.0031(11)
C3 0.100(2) 0.0549(14) 0.099(2) 0.0077(13) -0.0248(17) -0.0121(14)
C4 0.104(2) 0.0756(18) 0.105(2) 0.0262(15) -0.0051(18) -0.0434(16)
C5 0.0624(15) 0.0892(17) 0.0778(16) 0.0108(13) 0.0053(12) -0.0337(13)
C6 0.0510(12) 0.0562(11) 0.0491(11) -0.0008(9) -0.0023(9) -0.0168(9)
C7 0.0571(13) 0.0480(10) 0.0623(12) -0.0044(9) 0.0191(10) -0.0020(9)
C8 0.0655(13) 0.0459(10) 0.0405(10) -0.0056(8) 0.0204(9) -0.0006(9)
C9 0.0545(11) 0.0398(9) 0.0358(9) -0.0047(7) 0.0110(8) 0.0033(8)
C10 0.0619(13) 0.0469(10) 0.0398(10) -0.0033(8) 0.0030(9) -0.0008(9)
C11 0.0766(15) 0.0462(10) 0.0441(11) 0.0077(8) 0.0096(10) 0.0017(10)
C12 0.0571(12) 0.0386(9) 0.0573(12) -0.0021(8) 0.0151(10) 0.0003(8)
C13 0.0556(12) 0.0526(11) 0.0521(11) -0.0034(9) 0.0011(9) -0.0022(9)
C14 0.0631(13) 0.0528(11) 0.0394(10) 0.0036(8) 0.0051(9) 0.0003(9)
C15 0.0694(16) 0.0645(13) 0.119(2) -0.0111(13) 0.0268(15) -0.0213(12)

loop_
_atom_type_symbol
_atom_type_description
_atom_type_scat_dispersion_real
_atom_type_scat_dispersion_imag
_atom_type_scat_source
C C 0.0033 0.0016 'International Tables Vol C Tables 4.2.6.8 and 6.1.1.4'
H H 0.0000 0.0000 'International Tables Vol C Tables 4.2.6.8 and 6.1.1.4'
O O 0.0106 0.0060 'International Tables Vol C Tables 4.2.6.8 and 6.1.1.4'

loop_
_geom_angle_atom_site_label_1
_geom_angle_atom_site_label_2
_geom_angle_atom_site_label_3
_geom_angle
_geom_angle_site_symmetry_1
_geom_angle_site_symmetry_3
C6 O1 C7 118.54(14) . .
C12 O3 C15 118.19(18) . .
C2 C1 H1 120.3 . .
C6 C1 H1 120.3 . .
C6 C1 C2 119.39(19) . .
C1 C2 H2 119.5 . .
C3 C2 C1 121.0(2) . .
C3 C2 H2 119.5 . .
C2 C3 H3 120.4 . .
C2 C3 C4 119.3(2) . .
C4 C3 H3 120.4 . .
C3 C4 H4 119.4 . .
C3 C4 C5 121.1(2) . .
C5 C4 H4 119.4 . .
C4 C5 H5 120.2 . .
C4 C5 C6 119.7(3) . .
C6 C5 H5 120.2 . .
O1 C6 C1 125.27(16) . .
O1 C6 C5 115.2(2) . .
C1 C6 C5 119.5(2) . .
O1 C7 H7A 109.2 . .
O1 C7 H7B 109.2 . .
O1 C7 C8 112.20(16) . .
H7A C7 H7B 107.9 . .
C8 C7 H7A 109.2 . .
C8 C7 H7B 109.2 . .
O2 C8 C7 120.02(17) . .
O2 C8 C9 121.19(18) . .
C9 C8 C7 118.76(16) . .
C10 C9 C8 122.84(17) . .
C14 C9 C8 119.20(16) . .
C14 C9 C10 117.96(16) . .
C9 C10 H10 119.8 . .
C11 C10 C9 120.44(18) . .
C11 C10 H10 119.8 . .
C10 C11 H11 119.7 . .
C10 C11 C12 120.64(17) . .
C12 C11 H11 119.7 . .
O3 C12 C11 115.75(17) . .
O3 C12 C13 124.57(19) . .
C13 C12 C11 119.68(17) . .
C12 C13 H13 120.3 . .
C14 C13 C12 119.40(18) . .
C14 C13 H13 120.3 . .
C9 C14 H14 119.1 . .
C13 C14 C9 121.88(17) . .
C13 C14 H14 119.1 . .
O3 C15 H15A 109.5 . .
O3 C15 H15B 109.5 . .
O3 C15 H15C 109.5 . .
H15A C15 H15B 109.5 . .
H15A C15 H15C 109.5 . .
H15B C15 H15C 109.5 . .

loop_
_geom_bond_atom_site_label_1
_geom_bond_atom_site_label_2
_geom_bond_distance
_geom_bond_site_symmetry_2
O1 C6 1.367(2) .
O1 C7 1.418(2) .
O2 C8 1.214(2) .
O3 C12 1.361(2) .
O3 C15 1.425(3) .
C1 H1 0.9300 .
C1 C2 1.389(3) .
C1 C6 1.378(3) .
C2 H2 0.9300 .
C2 C3 1.362(4) .
C3 H3 0.9300 .
C3 C4 1.363(4) .
C4 H4 0.9300 .
C4 C5 1.377(4) .
C5 H5 0.9300 .
C5 C6 1.382(3) .
C7 H7A 0.9700 .
C7 H7B 0.9700 .
C7 C8 1.510(3) .
C8 C9 1.479(2) .
C9 C10 1.392(2) .
C9 C14 1.388(3) .
C10 H10 0.9300 .
C10 C11 1.377(3) .
C11 H11 0.9300 .
C11 C12 1.382(3) .
C12 C13 1.381(3) .
C13 H13 0.9300 .
C13 C14 1.375(3) .
C14 H14 0.9300 .
C15 H15A 0.9600 .
C15 H15B 0.9600 .
C15 H15C 0.9600 .
